data_4338621
loop_
_publ_author_name
'Peckermann, Ilja'
'Kapelski, Andreas'
'Spaniol, Thomas P.'
'Okuda, Jun'

_publ_section_title
;
 Indium Complexes Supported by 1,\w-Dithiaalkanediyl-Bridged Bis(phenolato)
 Ligands: Synthesis, Structure, and Controlled Ring-Opening Polymerization of
 L-Lactide
;
_journal_coden_ASTM INOCAJ
_journal_issue 12
_journal_name_full 'Inorganic chemistry'
_journal_page_first 5526
_journal_page_last 5534
_journal_paper_doi 10.1021/ic900161w
_journal_volume 48
_journal_year 2009
_chemical_formula_moiety 'C34 H55 In O2 S2 Si'
_chemical_formula_sum 'C34 H55 In O2 S2 Si'
_chemical_formula_weight 702.81
_space_group_IT_number 2
_symmetry_cell_setting triclinic
_symmetry_space_group_name_Hall '-P 1'
_symmetry_space_group_name_H-M 'P -1'
_atom_sites_solution_hydrogens geom
_atom_sites_solution_primary direct
_atom_sites_solution_secondary difmap
_audit_creation_method SHELXL-97
_cell_angle_alpha 75.9303(15)
_cell_angle_beta 74.9451(15)
_cell_angle_gamma 79.3503(15)
_cell_formula_units_Z 2
_cell_length_a 9.4901(9)
_cell_length_b 13.7106(13)
_cell_length_c 14.8931(14)
_cell_measurement_reflns_used 5011
_cell_measurement_temperature 130(2)
_cell_measurement_theta_max 25.15
_cell_measurement_theta_min 2.32
_cell_volume 1799.8(3)
_computing_cell_refinement 'Bruker SMART (2001)'
_computing_data_collection 'Bruker SMART (2001)'
_computing_data_reduction 'Bruker SAINT+ (1999)'
_computing_molecular_graphics 'Ortep-3 for Windows (Farrugia, 1997)'
_computing_structure_refinement 'SHELXL-97 (Sheldrick, 1997)'
_computing_structure_solution 'SIR 97 (Altomare et al, 1997)'
_diffrn_ambient_temperature 130(2)
_diffrn_measured_fraction_theta_full 0.998
_diffrn_measured_fraction_theta_max 0.952
_diffrn_measurement_device_type 'CCD area detector'
_diffrn_measurement_method 'omega scans'
_diffrn_radiation_monochromator graphite
_diffrn_radiation_source 'fine-focus sealed tube'
_diffrn_radiation_type MoK\a
_diffrn_radiation_wavelength 0.71073
_diffrn_reflns_av_R_equivalents 0.0566
_diffrn_reflns_av_sigmaI/netI 0.0912
_diffrn_reflns_limit_h_max 13
_diffrn_reflns_limit_h_min -13
_diffrn_reflns_limit_k_max 18
_diffrn_reflns_limit_k_min -18
_diffrn_reflns_limit_l_max 20
_diffrn_reflns_limit_l_min -21
_diffrn_reflns_number 27628
_diffrn_reflns_theta_full 27.50
_diffrn_reflns_theta_max 30.42
_diffrn_reflns_theta_min 2.24
_exptl_absorpt_coefficient_mu 0.833
_exptl_absorpt_correction_T_max 0.9213
_exptl_absorpt_correction_T_min 0.8126
_exptl_absorpt_correction_type multi-scan
_exptl_absorpt_process_details 'Platon Mulabs'
_exptl_crystal_colour colourless
_exptl_crystal_density_diffrn 1.297
_exptl_crystal_density_method 'not measured'
_exptl_crystal_description plate
_exptl_crystal_F_000 740
_exptl_crystal_size_max 0.26
_exptl_crystal_size_mid 0.17
_exptl_crystal_size_min 0.10
_refine_diff_density_max 1.072
_refine_diff_density_min -0.651
_refine_diff_density_rms 0.078
_refine_ls_extinction_method none
_refine_ls_goodness_of_fit_ref 0.768
_refine_ls_hydrogen_treatment noref
_refine_ls_matrix_type full
_refine_ls_number_parameters 407
_refine_ls_number_reflns 10390
_refine_ls_number_restraints 0
_refine_ls_restrained_S_all 0.768
_refine_ls_R_factor_all 0.0533
_refine_ls_R_factor_gt 0.0362
_refine_ls_shift/su_max 0.001
_refine_ls_shift/su_mean 0.000
_refine_ls_structure_factor_coef Fsqd
_refine_ls_weighting_details 'calc w=1/[\s^2^(Fo^2^)+(0.0184P)^2^+0.0000P] where P=(Fo^2^+2Fc^2^)/3'
_refine_ls_weighting_scheme calc
_refine_ls_wR_factor_gt 0.0619
_refine_ls_wR_factor_ref 0.0655
_reflns_number_gt 7502
_reflns_number_total 10390
_reflns_threshold_expression >2sigma(I)
_cod_data_source_file ic900161w_si_003.cif
_cod_data_source_block ip6-In-C2-OSSO-CH2SiMe3
_cod_database_code 4338621

loop_
_symmetry_equiv_pos_as_xyz
'x, y, z'
'-x, -y, -z'

loop_
_atom_site_label
_atom_site_type_symbol
_atom_site_fract_x
_atom_site_fract_y
_atom_site_fract_z
_atom_site_U_iso_or_equiv
_atom_site_adp_type
_atom_site_occupancy
_atom_site_symmetry_multiplicity
_atom_site_calc_flag
_atom_site_refinement_flags
_atom_site_disorder_assembly
_atom_site_disorder_group
Si Si 0.84235(7) 0.63147(5) 0.65044(5) 0.02782(16) Uani 1 1 d . . .
S1 S 0.41350(6) 0.38728(4) 0.93391(4) 0.02274(13) Uani 1 1 d . . .
S2 S 0.48061(6) 0.45058(4) 0.68965(4) 0.02568(13) Uani 1 1 d . . .
In In 0.637246(18) 0.474676(12) 0.818027(12) 0.02238(5) Uani 1 1 d . . .
O1 O 0.70501(16) 0.42214(11) 0.94678(10) 0.0238(3) Uani 1 1 d . . .
O2 O 0.75176(16) 0.34855(11) 0.76594(11) 0.0240(4) Uani 1 1 d . . .
C1 C 0.6664(2) 0.33446(16) 0.99932(15) 0.0207(5) Uani 1 1 d . . .
C2 C 0.5312(2) 0.30356(16) 1.00202(15) 0.0196(5) Uani 1 1 d . . .
C3 C 0.4868(2) 0.21247(17) 1.05623(15) 0.0240(5) Uani 1 1 d . . .
H3 H 0.3942 0.1956 1.0560 0.029 Uiso 1 1 calc R . .
C4 C 0.5749(2) 0.14631(17) 1.11027(16) 0.0254(5) Uani 1 1 d . A .
C5 C 0.7081(2) 0.17730(17) 1.10947(16) 0.0241(5) Uani 1 1 d . . .
H5 H 0.7696 0.1331 1.1475 0.029 Uiso 1 1 calc R . .
C6 C 0.7559(2) 0.26795(16) 1.05710(15) 0.0207(5) Uani 1 1 d . . .
C7 C 0.5281(3) 0.04619(19) 1.17205(18) 0.0355(6) Uani 1 1 d . . .
C8A C 0.6499(5) -0.0401(3) 1.1438(3) 0.0573(15) Uani 0.684(4) 1 d P A 1
H8A H 0.7444 -0.0266 1.1501 0.086 Uiso 0.684(4) 1 calc PR A 1
H8B H 0.6568 -0.0436 1.0778 0.086 Uiso 0.684(4) 1 calc PR A 1
H8C H 0.6256 -0.1048 1.1857 0.086 Uiso 0.684(4) 1 calc PR A 1
C9A C 0.3875(6) 0.0253(4) 1.1623(4) 0.074(2) Uani 0.684(4) 1 d P A 1
H9A H 0.3937 0.0246 1.0958 0.111 Uiso 0.684(4) 1 calc PR A 1
H9B H 0.3091 0.0781 1.1826 0.111 Uiso 0.684(4) 1 calc PR A 1
H9C H 0.3657 -0.0409 1.2021 0.111 Uiso 0.684(4) 1 calc PR A 1
C10A C 0.5221(6) 0.0508(4) 1.2746(3) 0.0606(17) Uani 0.684(4) 1 d P A 1
H10A H 0.4906 -0.0118 1.3171 0.091 Uiso 0.684(4) 1 calc PR A 1
H10B H 0.4519 0.1089 1.2920 0.091 Uiso 0.684(4) 1 calc PR A 1
H10C H 0.6199 0.0583 1.2803 0.091 Uiso 0.684(4) 1 calc PR A 1
C8B C 0.6303(9) -0.0241(6) 1.2250(7) 0.038(2) Uani 0.316(4) 1 d P A 2
H8D H 0.5823 -0.0830 1.2631 0.057 Uiso 0.316(4) 1 calc PR A 2
H8E H 0.6577 0.0106 1.2670 0.057 Uiso 0.316(4) 1 calc PR A 2
H8F H 0.7188 -0.0466 1.1801 0.057 Uiso 0.316(4) 1 calc PR A 2
C9B C 0.4849(11) -0.0159(6) 1.1065(6) 0.038(2) Uani 0.316(4) 1 d P A 2
H9D H 0.5685 -0.0255 1.0533 0.056 Uiso 0.316(4) 1 calc PR A 2
H9E H 0.4000 0.0221 1.0820 0.056 Uiso 0.316(4) 1 calc PR A 2
H9F H 0.4600 -0.0822 1.1444 0.056 Uiso 0.316(4) 1 calc PR A 2
C10B C 0.3739(9) 0.0649(6) 1.2470(6) 0.039(3) Uani 0.316(4) 1 d P A 2
H10D H 0.3377 -0.0003 1.2781 0.059 Uiso 0.316(4) 1 calc PR A 2
H10E H 0.3017 0.1087 1.2135 0.059 Uiso 0.316(4) 1 calc PR A 2
H10F H 0.3888 0.0975 1.2950 0.059 Uiso 0.316(4) 1 calc PR A 2
C11 C 0.9030(2) 0.29697(17) 1.06085(17) 0.0252(5) Uani 1 1 d . . .
C12 C 0.8731(3) 0.39560(17) 1.09845(17) 0.0308(6) Uani 1 1 d . . .
H12A H 0.9664 0.4146 1.1009 0.046 Uiso 1 1 calc R . .
H12B H 0.8092 0.3852 1.1624 0.046 Uiso 1 1 calc R . .
H12C H 0.8247 0.4499 1.0560 0.046 Uiso 1 1 calc R . .
C13 C 0.9849(3) 0.21590(18) 1.12646(19) 0.0387(7) Uani 1 1 d . . .
H13A H 1.0766 0.2386 1.1271 0.058 Uiso 1 1 calc R . .
H13B H 1.0076 0.1524 1.1033 0.058 Uiso 1 1 calc R . .
H13C H 0.9230 0.2047 1.1910 0.058 Uiso 1 1 calc R . .
C14 C 1.0053(2) 0.31362(19) 0.96179(17) 0.0345(6) Uani 1 1 d . . .
H14A H 0.9549 0.3641 0.9176 0.052 Uiso 1 1 calc R . .
H14B H 1.0319 0.2495 0.9397 0.052 Uiso 1 1 calc R . .
H14C H 1.0946 0.3379 0.9647 0.052 Uiso 1 1 calc R . .
C15 C 0.3913(2) 0.31019(16) 0.85603(16) 0.0238(5) Uani 1 1 d . . .
H15A H 0.4863 0.2695 0.8342 0.029 Uiso 1 1 calc R . .
H15B H 0.3187 0.2630 0.8911 0.029 Uiso 1 1 calc R . .
C16 C 0.3390(2) 0.37867(17) 0.77108(16) 0.0273(5) Uani 1 1 d . . .
H16A H 0.2528 0.4265 0.7939 0.033 Uiso 1 1 calc R . .
H16B H 0.3068 0.3368 0.7364 0.033 Uiso 1 1 calc R . .
C17 C 0.6097(2) 0.34780(15) 0.65409(16) 0.0218(5) Uani 1 1 d . . .
C18 C 0.7260(2) 0.30767(16) 0.70076(15) 0.0205(5) Uani 1 1 d . . .
C19 C 0.8159(2) 0.21918(16) 0.67570(15) 0.0215(5) Uani 1 1 d . . .
C20 C 0.7866(2) 0.17978(16) 0.60603(15) 0.0219(5) Uani 1 1 d . . .
H20 H 0.8467 0.1200 0.5903 0.026 Uiso 1 1 calc R . .
C21 C 0.6749(2) 0.22187(16) 0.55726(15) 0.0225(5) Uani 1 1 d . . .
C22 C 0.5871(2) 0.30696(16) 0.58365(15) 0.0242(5) Uani 1 1 d . . .
H22 H 0.5095 0.3381 0.5527 0.029 Uiso 1 1 calc R . .
C23 C 0.6498(2) 0.17881(17) 0.47764(16) 0.0251(5) Uani 1 1 d . . .
C24 C 0.7481(3) 0.07924(17) 0.46588(18) 0.0372(6) Uani 1 1 d . . .
H24A H 0.8516 0.0906 0.4490 0.056 Uiso 1 1 calc R . .
H24B H 0.7265 0.0539 0.4155 0.056 Uiso 1 1 calc R . .
H24C H 0.7294 0.0293 0.5257 0.056 Uiso 1 1 calc R . .
C25 C 0.4890(3) 0.1594(2) 0.49853(18) 0.0379(6) Uani 1 1 d . . .
H25A H 0.4736 0.1335 0.4464 0.057 Uiso 1 1 calc R . .
H25B H 0.4236 0.2230 0.5044 0.057 Uiso 1 1 calc R . .
H25C H 0.4670 0.1094 0.5580 0.057 Uiso 1 1 calc R . .
C26 C 0.6824(3) 0.25620(18) 0.38372(16) 0.0370(6) Uani 1 1 d . . .
H26A H 0.7853 0.2683 0.3689 0.055 Uiso 1 1 calc R . .
H26B H 0.6177 0.3200 0.3896 0.055 Uiso 1 1 calc R . .
H26C H 0.6649 0.2297 0.3326 0.055 Uiso 1 1 calc R . .
C27 C 0.9414(2) 0.16805(16) 0.72588(16) 0.0219(5) Uani 1 1 d . . .
C28 C 1.0203(3) 0.07247(17) 0.69040(18) 0.0341(6) Uani 1 1 d . . .
H28A H 0.9493 0.0250 0.7006 0.051 Uiso 1 1 calc R . .
H28B H 1.0970 0.0405 0.7254 0.051 Uiso 1 1 calc R . .
H28C H 1.0653 0.0904 0.6225 0.051 Uiso 1 1 calc R . .
C29 C 1.0563(2) 0.24087(17) 0.70501(17) 0.0305(6) Uani 1 1 d . . .
H29A H 1.0935 0.2603 0.6362 0.046 Uiso 1 1 calc R . .
H29B H 1.1379 0.2072 0.7350 0.046 Uiso 1 1 calc R . .
H29C H 1.0107 0.3016 0.7305 0.046 Uiso 1 1 calc R . .
C30 C 0.8830(3) 0.13792(17) 0.83358(16) 0.0293(6) Uani 1 1 d . . .
H30A H 0.8348 0.1985 0.8586 0.044 Uiso 1 1 calc R . .
H30B H 0.9651 0.1062 0.8638 0.044 Uiso 1 1 calc R . .
H30C H 0.8119 0.0898 0.8471 0.044 Uiso 1 1 calc R . .
C31 C 0.6850(3) 0.62524(16) 0.75574(16) 0.0296(6) Uani 1 1 d . . .
H31A H 0.5966 0.6668 0.7364 0.035 Uiso 1 1 calc R . .
H31B H 0.7078 0.6548 0.8039 0.035 Uiso 1 1 calc R . .
C32 C 1.0095(3) 0.55496(18) 0.68572(18) 0.0361(6) Uani 1 1 d . . .
H32A H 1.0364 0.5843 0.7318 0.054 Uiso 1 1 calc R . .
H32B H 1.0907 0.5550 0.6295 0.054 Uiso 1 1 calc R . .
H32C H 0.9896 0.4852 0.7146 0.054 Uiso 1 1 calc R . .
C33 C 0.8025(3) 0.57792(19) 0.55765(17) 0.0373(6) Uani 1 1 d . . .
H33A H 0.7992 0.5048 0.5804 0.056 Uiso 1 1 calc R . .
H33B H 0.8799 0.5898 0.4996 0.056 Uiso 1 1 calc R . .
H33C H 0.7073 0.6109 0.5441 0.056 Uiso 1 1 calc R . .
C34 C 0.8793(3) 0.76528(17) 0.60084(18) 0.0384(7) Uani 1 1 d . . .
H34A H 0.7934 0.8056 0.5791 0.058 Uiso 1 1 calc R . .
H34B H 0.9651 0.7671 0.5472 0.058 Uiso 1 1 calc R . .
H34C H 0.8990 0.7934 0.6502 0.058 Uiso 1 1 calc R . .

loop_
_atom_site_aniso_label
_atom_site_aniso_U_11
_atom_site_aniso_U_22
_atom_site_aniso_U_33
_atom_site_aniso_U_23
_atom_site_aniso_U_13
_atom_site_aniso_U_12
Si 0.0311(4) 0.0246(4) 0.0304(4) -0.0025(3) -0.0125(3) -0.0065(3)
S1 0.0168(3) 0.0231(3) 0.0306(3) -0.0097(3) -0.0090(2) 0.0022(2)
S2 0.0269(3) 0.0208(3) 0.0325(3) -0.0081(3) -0.0138(3) 0.0027(2)
In 0.02310(9) 0.01878(8) 0.02778(10) -0.00653(7) -0.00890(7) -0.00219(6)
O1 0.0240(8) 0.0236(8) 0.0280(9) -0.0063(7) -0.0103(7) -0.0058(7)
O2 0.0224(8) 0.0226(8) 0.0311(9) -0.0105(7) -0.0123(7) 0.0023(7)
C1 0.0183(11) 0.0222(12) 0.0235(12) -0.0115(10) -0.0029(9) -0.0009(9)
C2 0.0160(11) 0.0226(12) 0.0220(12) -0.0082(9) -0.0066(9) 0.0012(9)
C3 0.0185(12) 0.0317(13) 0.0254(13) -0.0096(10) -0.0050(10) -0.0070(10)
C4 0.0274(13) 0.0245(12) 0.0259(13) -0.0051(10) -0.0084(10) -0.0040(10)
C5 0.0233(12) 0.0261(13) 0.0254(13) -0.0071(10) -0.0107(10) 0.0004(10)
C6 0.0161(11) 0.0237(12) 0.0244(12) -0.0103(10) -0.0056(9) 0.0015(9)
C7 0.0464(17) 0.0315(15) 0.0321(15) 0.0043(12) -0.0192(13) -0.0130(13)
C8A 0.094(4) 0.030(2) 0.064(3) 0.001(2) -0.049(3) -0.015(2)
C9A 0.085(4) 0.081(4) 0.066(4) 0.039(3) -0.049(3) -0.066(4)
C10A 0.080(4) 0.073(4) 0.033(3) 0.014(2) -0.019(3) -0.043(3)
C8B 0.031(5) 0.032(5) 0.048(6) 0.008(4) -0.017(4) -0.010(4)
C9B 0.055(6) 0.023(4) 0.036(5) -0.001(4) -0.016(5) -0.010(4)
C10B 0.035(5) 0.035(5) 0.039(5) -0.001(4) 0.005(4) -0.009(4)
C11 0.0181(12) 0.0262(13) 0.0340(14) -0.0091(11) -0.0093(10) -0.0006(10)
C12 0.0265(13) 0.0341(14) 0.0403(15) -0.0155(12) -0.0155(12) -0.0034(11)
C13 0.0247(14) 0.0405(16) 0.0577(19) -0.0110(14) -0.0226(13) -0.0010(12)
C14 0.0178(12) 0.0456(16) 0.0438(16) -0.0184(13) -0.0037(11) -0.0056(11)
C15 0.0164(11) 0.0249(12) 0.0337(14) -0.0112(10) -0.0080(10) -0.0012(9)
C16 0.0190(12) 0.0295(13) 0.0385(15) -0.0138(11) -0.0118(11) 0.0009(10)
C17 0.0229(12) 0.0160(11) 0.0268(13) -0.0052(9) -0.0071(10) 0.0003(9)
C18 0.0225(12) 0.0188(11) 0.0210(12) -0.0045(9) -0.0050(9) -0.0040(9)
C19 0.0194(11) 0.0206(12) 0.0238(12) -0.0035(9) -0.0038(10) -0.0040(9)
C20 0.0230(12) 0.0163(11) 0.0251(12) -0.0034(9) -0.0046(10) -0.0014(9)
C21 0.0278(13) 0.0183(11) 0.0231(12) -0.0033(9) -0.0081(10) -0.0049(10)
C22 0.0263(13) 0.0234(12) 0.0249(13) -0.0031(10) -0.0111(10) -0.0030(10)
C23 0.0292(13) 0.0235(12) 0.0264(13) -0.0065(10) -0.0113(10) -0.0040(10)
C24 0.0477(17) 0.0303(14) 0.0447(17) -0.0209(12) -0.0219(14) 0.0009(12)
C25 0.0353(15) 0.0472(17) 0.0406(16) -0.0162(13) -0.0134(13) -0.0119(13)
C26 0.0501(17) 0.0382(15) 0.0238(14) -0.0070(12) -0.0091(12) -0.0068(13)
C27 0.0208(12) 0.0197(11) 0.0265(13) -0.0049(10) -0.0094(10) 0.0005(9)
C28 0.0342(14) 0.0296(14) 0.0426(16) -0.0114(12) -0.0207(12) 0.0085(11)
C29 0.0223(13) 0.0305(14) 0.0377(15) -0.0046(11) -0.0082(11) -0.0019(10)
C30 0.0308(14) 0.0296(13) 0.0292(14) -0.0022(11) -0.0129(11) -0.0047(11)
C31 0.0341(14) 0.0223(13) 0.0353(15) -0.0069(11) -0.0108(12) -0.0056(11)
C32 0.0366(15) 0.0345(15) 0.0411(16) -0.0058(12) -0.0162(13) -0.0058(12)
C33 0.0429(16) 0.0370(15) 0.0344(15) -0.0017(12) -0.0135(13) -0.0120(13)
C34 0.0374(15) 0.0338(15) 0.0439(17) 0.0012(12) -0.0121(13) -0.0126(12)

loop_
_atom_type_symbol
_atom_type_description
_atom_type_scat_dispersion_real
_atom_type_scat_dispersion_imag
_atom_type_scat_source
C C 0.0033 0.0016 'International Tables Vol C Tables 4.2.6.8 and 6.1.1.4'
H H 0.0000 0.0000 'International Tables Vol C Tables 4.2.6.8 and 6.1.1.4'
In In -0.7276 1.3100 'International Tables Vol C Tables 4.2.6.8 and 6.1.1.4'
O O 0.0106 0.0060 'International Tables Vol C Tables 4.2.6.8 and 6.1.1.4'
S S 0.1246 0.1234 'International Tables Vol C Tables 4.2.6.8 and 6.1.1.4'
Si Si 0.0817 0.0704 'International Tables Vol C Tables 4.2.6.8 and 6.1.1.4'

loop_
_geom_angle_atom_site_label_1
_geom_angle_atom_site_label_2
_geom_angle_atom_site_label_3
_geom_angle
C32 Si C33 107.90(12)
C32 Si C31 109.63(11)
C33 Si C31 110.28(11)
C32 Si C34 108.88(11)
C33 Si C34 109.76(11)
C31 Si C34 110.35(11)
C2 S1 C15 102.55(10)
C2 S1 In 91.49(7)
C15 S1 In 97.34(7)
C17 S2 C16 98.74(10)
C17 S2 In 93.00(7)
C16 S2 In 100.32(7)
O2 In O1 92.00(6)
O2 In C31 123.64(8)
O1 In C31 110.92(7)
O2 In S1 97.58(4)
O1 In S1 76.23(4)
C31 In S1 136.90(6)
O2 In S2 75.38(4)
O1 In S2 149.65(4)
C31 In S2 98.91(6)
S1 In S2 78.215(19)
C1 O1 In 117.63(13)
C18 O2 In 128.58(13)
O1 C1 C2 121.23(19)
O1 C1 C6 122.16(19)
C2 C1 C6 116.6(2)
C3 C2 C1 123.0(2)
C3 C2 S1 119.34(16)
C1 C2 S1 117.70(16)
C4 C3 C2 120.8(2)
C4 C3 H3 119.6
C2 C3 H3 119.6
C3 C4 C5 116.6(2)
C3 C4 C7 122.1(2)
C5 C4 C7 121.2(2)
C6 C5 C4 124.4(2)
C6 C5 H5 117.8
C4 C5 H5 117.8
C5 C6 C1 118.63(19)
C5 C6 C11 121.24(19)
C1 C6 C11 120.13(19)
C9A C7 C8B 126.2(4)
C9A C7 C4 113.7(3)
C8B C7 C4 119.7(4)
C9A C7 C10A 111.3(3)
C8B C7 C10A 59.7(4)
C4 C7 C10A 106.6(2)
C9A C7 C8A 109.0(3)
C8B C7 C8A 48.4(4)
C4 C7 C8A 108.0(3)
C10A C7 C8A 108.1(3)
C9A C7 C9B 46.7(4)
C8B C7 C9B 106.9(5)
C4 C7 C9B 108.4(3)
C10A C7 C9B 144.2(4)
C8A C7 C9B 67.0(4)
C9A C7 C10B 56.3(4)
C8B C7 C10B 107.3(5)
C4 C7 C10B 111.0(3)
C10A C7 C10B 58.2(4)
C8A C7 C10B 141.0(4)
C9B C7 C10B 102.0(5)
C7 C8A H8A 109.5
C7 C8A H8B 109.5
C7 C8A H8C 109.5
C7 C9A H9A 109.5
C7 C9A H9B 109.5
C7 C9A H9C 109.5
C7 C10A H10A 109.5
C7 C10A H10B 109.5
C7 C10A H10C 109.5
C7 C8B H8D 109.5
C7 C8B H8E 109.5
H8D C8B H8E 109.5
C7 C8B H8F 109.5
H8D C8B H8F 109.5
H8E C8B H8F 109.5
C7 C9B H9D 109.5
C7 C9B H9E 109.5
H9D C9B H9E 109.5
C7 C9B H9F 109.5
H9D C9B H9F 109.5
H9E C9B H9F 109.5
C7 C10B H10D 109.5
C7 C10B H10E 109.5
H10D C10B H10E 109.5
C7 C10B H10F 109.5
H10D C10B H10F 109.5
H10E C10B H10F 109.5
C13 C11 C14 107.51(19)
C13 C11 C6 112.83(19)
C14 C11 C6 110.72(19)
C13 C11 C12 107.62(19)
C14 C11 C12 108.97(19)
C6 C11 C12 109.08(17)
C11 C12 H12A 109.5
C11 C12 H12B 109.5
H12A C12 H12B 109.5
C11 C12 H12C 109.5
H12A C12 H12C 109.5
H12B C12 H12C 109.5
C11 C13 H13A 109.5
C11 C13 H13B 109.5
H13A C13 H13B 109.5
C11 C13 H13C 109.5
H13A C13 H13C 109.5
H13B C13 H13C 109.5
C11 C14 H14A 109.5
C11 C14 H14B 109.5
H14A C14 H14B 109.5
C11 C14 H14C 109.5
H14A C14 H14C 109.5
H14B C14 H14C 109.5
C16 C15 S1 109.43(15)
C16 C15 H15A 109.8
S1 C15 H15A 109.8
C16 C15 H15B 109.8
S1 C15 H15B 109.8
H15A C15 H15B 108.2
C15 C16 S2 112.78(15)
C15 C16 H16A 109.0
S2 C16 H16A 109.0
C15 C16 H16B 109.0
S2 C16 H16B 109.0
H16A C16 H16B 107.8
C22 C17 C18 122.4(2)
C22 C17 S2 117.64(17)
C18 C17 S2 119.90(16)
O2 C18 C17 122.80(19)
O2 C18 C19 120.24(19)
C17 C18 C19 116.96(19)
C20 C19 C18 118.4(2)
C20 C19 C27 121.24(19)
C18 C19 C27 120.37(19)
C19 C20 C21 124.6(2)
C19 C20 H20 117.7
C21 C20 H20 117.7
C22 C21 C20 116.2(2)
C22 C21 C23 120.6(2)
C20 C21 C23 123.2(2)
C21 C22 C17 121.4(2)
C21 C22 H22 119.3
C17 C22 H22 119.3
C24 C23 C21 112.43(18)
C24 C23 C26 108.6(2)
C21 C23 C26 108.97(18)
C24 C23 C25 107.97(19)
C21 C23 C25 110.18(19)
C26 C23 C25 108.6(2)
C23 C24 H24A 109.5
C23 C24 H24B 109.5
H24A C24 H24B 109.5
C23 C24 H24C 109.5
H24A C24 H24C 109.5
H24B C24 H24C 109.5
C23 C25 H25A 109.5
C23 C25 H25B 109.5
H25A C25 H25B 109.5
C23 C25 H25C 109.5
H25A C25 H25C 109.5
H25B C25 H25C 109.5
C23 C26 H26A 109.5
C23 C26 H26B 109.5
H26A C26 H26B 109.5
C23 C26 H26C 109.5
H26A C26 H26C 109.5
H26B C26 H26C 109.5
C28 C27 C30 107.78(18)
C28 C27 C29 107.22(18)
C30 C27 C29 109.38(18)
C28 C27 C19 111.60(18)
C30 C27 C19 111.10(18)
C29 C27 C19 109.65(17)
C27 C28 H28A 109.5
C27 C28 H28B 109.5
H28A C28 H28B 109.5
C27 C28 H28C 109.5
H28A C28 H28C 109.5
H28B C28 H28C 109.5
C27 C29 H29A 109.5
C27 C29 H29B 109.5
H29A C29 H29B 109.5
C27 C29 H29C 109.5
H29A C29 H29C 109.5
H29B C29 H29C 109.5
C27 C30 H30A 109.5
C27 C30 H30B 109.5
H30A C30 H30B 109.5
C27 C30 H30C 109.5
H30A C30 H30C 109.5
H30B C30 H30C 109.5
Si C31 In 112.80(11)
Si C31 H31A 109.0
In C31 H31A 109.0
Si C31 H31B 109.0
In C31 H31B 109.0
H31A C31 H31B 107.8
Si C32 H32A 109.5
Si C32 H32B 109.5
H32A C32 H32B 109.5
Si C32 H32C 109.5
H32A C32 H32C 109.5
H32B C32 H32C 109.5
Si C33 H33A 109.5
Si C33 H33B 109.5
H33A C33 H33B 109.5
Si C33 H33C 109.5
H33A C33 H33C 109.5
H33B C33 H33C 109.5
Si C34 H34A 109.5
Si C34 H34B 109.5
H34A C34 H34B 109.5
Si C34 H34C 109.5
H34A C34 H34C 109.5
H34B C34 H34C 109.5

loop_
_geom_bond_atom_site_label_1
_geom_bond_atom_site_label_2
_geom_bond_distance
Si C32 1.855(2)
Si C33 1.860(2)
Si C31 1.861(2)
Si C34 1.865(2)
S1 C2 1.773(2)
S1 C15 1.820(2)
S1 In 2.6372(6)
S2 C17 1.776(2)
S2 C16 1.820(2)
S2 In 2.8177(6)
In O2 2.0720(14)
In O1 2.0993(14)
In C31 2.127(2)
O1 C1 1.322(2)
O2 C18 1.325(2)
C1 C2 1.411(3)
C1 C6 1.416(3)
C2 C3 1.385(3)
C3 C4 1.373(3)
C3 H3 0.9500
C4 C5 1.403(3)
C4 C7 1.525(3)
C5 C6 1.383(3)
C5 H5 0.9500
C6 C11 1.538(3)
C7 C9A 1.464(5)
C7 C8B 1.475(8)
C7 C10A 1.529(5)
C7 C8A 1.549(5)
C7 C9B 1.608(8)
C7 C10B 1.614(8)
C8A H8A 0.9800
C8A H8B 0.9800
C8A H8C 0.9800
C9A H9A 0.9800
C9A H9B 0.9800
C9A H9C 0.9800
C10A H10A 0.9800
C10A H10B 0.9800
C10A H10C 0.9800
C8B H8D 0.9800
C8B H8E 0.9800
C8B H8F 0.9800
C9B H9D 0.9800
C9B H9E 0.9800
C9B H9F 0.9800
C10B H10D 0.9800
C10B H10E 0.9800
C10B H10F 0.9800
C11 C13 1.531(3)
C11 C14 1.532(3)
C11 C12 1.538(3)
C12 H12A 0.9800
C12 H12B 0.9800
C12 H12C 0.9800
C13 H13A 0.9800
C13 H13B 0.9800
C13 H13C 0.9800
C14 H14A 0.9800
C14 H14B 0.9800
C14 H14C 0.9800
C15 C16 1.519(3)
C15 H15A 0.9900
C15 H15B 0.9900
C16 H16A 0.9900
C16 H16B 0.9900
C17 C22 1.381(3)
C17 C18 1.411(3)
C18 C19 1.418(3)
C19 C20 1.387(3)
C19 C27 1.539(3)
C20 C21 1.398(3)
C20 H20 0.9500
C21 C22 1.379(3)
C21 C23 1.533(3)
C22 H22 0.9500
C23 C24 1.525(3)
C23 C26 1.534(3)
C23 C25 1.537(3)
C24 H24A 0.9800
C24 H24B 0.9800
C24 H24C 0.9800
C25 H25A 0.9800
C25 H25B 0.9800
C25 H25C 0.9800
C26 H26A 0.9800
C26 H26B 0.9800
C26 H26C 0.9800
C27 C28 1.525(3)
C27 C30 1.533(3)
C27 C29 1.535(3)
C28 H28A 0.9800
C28 H28B 0.9800
C28 H28C 0.9800
C29 H29A 0.9800
C29 H29B 0.9800
C29 H29C 0.9800
C30 H30A 0.9800
C30 H30B 0.9800
C30 H30C 0.9800
C31 H31A 0.9900
C31 H31B 0.9900
C32 H32A 0.9800
C32 H32B 0.9800
C32 H32C 0.9800
C33 H33A 0.9800
C33 H33B 0.9800
C33 H33C 0.9800
C34 H34A 0.9800
C34 H34B 0.9800
C34 H34C 0.9800

loop_
_geom_torsion_atom_site_label_1
_geom_torsion_atom_site_label_2
_geom_torsion_atom_site_label_3
_geom_torsion_atom_site_label_4
_geom_torsion
C2 S1 In O2 62.37(8)
C15 S1 In O2 -40.49(8)
C2 S1 In O1 -27.84(8)
C15 S1 In O1 -130.70(8)
C2 S1 In C31 -133.88(11)
C15 S1 In C31 123.26(12)
C2 S1 In S2 135.63(7)
C15 S1 In S2 32.78(7)
C17 S2 In O2 -3.91(8)
C16 S2 In O2 95.53(9)
C17 S2 In O1 -71.94(11)
C16 S2 In O1 27.50(11)
C17 S2 In C31 118.67(10)
C16 S2 In C31 -141.88(10)
C17 S2 In S1 -105.08(7)
C16 S2 In S1 -5.63(7)
O2 In O1 C1 -60.73(15)
C31 In O1 C1 171.92(14)
S1 In O1 C1 36.59(13)
S2 In O1 C1 3.15(19)
O1 In O2 C18 154.66(17)
C31 In O2 C18 -88.45(19)
S1 In O2 C18 78.28(17)
S2 In O2 C18 2.62(16)
In O1 C1 C2 -33.5(2)
In O1 C1 C6 147.89(16)
O1 C1 C2 C3 -179.9(2)
C6 C1 C2 C3 -1.2(3)
O1 C1 C2 S1 -1.0(3)
C6 C1 C2 S1 177.71(15)
C15 S1 C2 C3 -59.15(19)
In S1 C2 C3 -157.00(17)
C15 S1 C2 C1 121.87(17)
In S1 C2 C1 24.01(16)
C1 C2 C3 C4 -0.6(3)
S1 C2 C3 C4 -179.54(17)
C2 C3 C4 C5 1.8(3)
C2 C3 C4 C7 178.9(2)
C3 C4 C5 C6 -1.2(3)
C7 C4 C5 C6 -178.4(2)
C4 C5 C6 C1 -0.6(3)
C4 C5 C6 C11 179.4(2)
O1 C1 C6 C5 -179.58(19)
C2 C1 C6 C5 1.8(3)
O1 C1 C6 C11 0.5(3)
C2 C1 C6 C11 -178.19(19)
C3 C4 C7 C9A 4.2(4)
C5 C4 C7 C9A -178.8(4)
C3 C4 C7 C8B 177.1(5)
C5 C4 C7 C8B -5.9(6)
C3 C4 C7 C10A -118.7(3)
C5 C4 C7 C10A 58.3(3)
C3 C4 C7 C8A 125.2(3)
C5 C4 C7 C8A -57.7(3)
C3 C4 C7 C9B 54.2(5)
C5 C4 C7 C9B -128.8(4)
C3 C4 C7 C10B -57.1(5)
C5 C4 C7 C10B 120.0(4)
C5 C6 C11 C13 0.3(3)
C1 C6 C11 C13 -179.7(2)
C5 C6 C11 C14 120.9(2)
C1 C6 C11 C14 -59.2(3)
C5 C6 C11 C12 -119.2(2)
C1 C6 C11 C12 60.7(3)
C2 S1 C15 C16 -160.49(15)
In S1 C15 C16 -67.31(15)
S1 C15 C16 S2 70.71(18)
C17 S2 C16 C15 63.41(17)
In S2 C16 C15 -31.28(16)
C16 S2 C17 C22 81.94(19)
In S2 C17 C22 -177.13(17)
C16 S2 C17 C18 -95.00(19)
In S2 C17 C18 5.92(18)
In O2 C18 C17 0.6(3)
In O2 C18 C19 -178.71(14)
C22 C17 C18 O2 177.5(2)
S2 C17 C18 O2 -5.7(3)
C22 C17 C18 C19 -3.2(3)
S2 C17 C18 C19 173.60(16)
O2 C18 C19 C20 -178.98(19)
C17 C18 C19 C20 1.7(3)
O2 C18 C19 C27 1.7(3)
C17 C18 C19 C27 -177.64(19)
C18 C19 C20 C21 0.8(3)
C27 C19 C20 C21 -179.9(2)
C19 C20 C21 C22 -1.7(3)
C19 C20 C21 C23 177.3(2)
C20 C21 C22 C17 0.2(3)
C23 C21 C22 C17 -178.9(2)
C18 C17 C22 C21 2.3(3)
S2 C17 C22 C21 -174.59(17)
C22 C21 C23 C24 -174.4(2)
C20 C21 C23 C24 6.5(3)
C22 C21 C23 C26 65.2(3)
C20 C21 C23 C26 -113.9(2)
C22 C21 C23 C25 -54.0(3)
C20 C21 C23 C25 127.0(2)
C20 C19 C27 C28 -1.2(3)
C18 C19 C27 C28 178.1(2)
C20 C19 C27 C30 -121.5(2)
C18 C19 C27 C30 57.8(3)
C20 C19 C27 C29 117.5(2)
C18 C19 C27 C29 -63.2(3)
C32 Si C31 In -59.27(14)
C33 Si C31 In 59.40(15)
C34 Si C31 In -179.18(11)
O2 In C31 Si -0.83(16)
O1 In C31 Si 106.58(11)
S1 In C31 Si -161.38(6)
S2 In C31 Si -79.14(11)
